data_4062464
_journal_name_full Organometallics
_journal_year 2003
_chemical_formula_sum 'C40 H40 Cl F5 P2 Pt'
_chemical_formula_weight 908.20
_space_group_IT_number 14
_symmetry_cell_setting monoclinic
_symmetry_space_group_name_Hall '-P 2ybc'
_symmetry_space_group_name_H-M 'P 1 21/c 1'
_cell_angle_alpha 90.00
_cell_angle_beta 99.4800(2)
_cell_angle_gamma 90.00
_cell_formula_units_Z 8
_cell_length_a 15.5388(1)
_cell_length_b 17.8699(1)
_cell_length_c 27.5950(2)
_cell_measurement_temperature 173(2)
_cell_volume 7557.84(8)
_diffrn_ambient_temperature 173(2)
_exptl_crystal_density_diffrn 1.596
_cod_depositor_comments
;
The following automatic conversions were performed:
'_symmetry_cell_setting' value 'Monoclinic' changed to 'monoclinic'
according to '/home/saulius/struct/CIF-dictionaries/cif_core.dic'
dictionary named 'cif_core.dic' version 2.4.1 from 2010-06-29.

Automatic conversion script
Id: cif_fix_enum 1527 2010-12-29 10:47:43Z saulius 
;
_cod_original_sg_symbol_H-M 'P 21/c'
_cod_database_code 4062464

loop_
_symmetry_equiv_pos_as_xyz
'x, y, z'
'-x, y+1/2, -z+1/2'
'-x, -y, -z'
'x, -y-1/2, z-1/2'

loop_
_atom_site_label
_atom_site_type_symbol
_atom_site_fract_x
_atom_site_fract_y
_atom_site_fract_z
_atom_site_U_iso_or_equiv
_atom_site_adp_type
_atom_site_occupancy
_atom_site_symmetry_multiplicity
_atom_site_calc_flag
_atom_site_refinement_flags
_atom_site_disorder_assembly
_atom_site_disorder_group
Pt1 Pt 0.451860(9) 0.604819(8) 0.212680(6) 0.02630(5) Uani 1 1 d . . .
Pt2 Pt -0.100181(10) 0.799610(8) 0.035605(6) 0.02871(5) Uani 1 1 d . . .
Cl1 Cl 0.58647(6) 0.67056(6) 0.22554(4) 0.0367(2) Uani 1 1 d . . .
Cl2 Cl -0.23745(6) 0.74041(6) 0.01752(4) 0.0381(2) Uani 1 1 d . . .
P1 P 0.40069(7) 0.68782(6) 0.26523(4) 0.0291(2) Uani 1 1 d . . .
P2 P 0.50906(7) 0.52780(6) 0.15874(4) 0.0299(2) Uani 1 1 d . . .
P3 P -0.05758(7) 0.73442(6) -0.02859(4) 0.0329(2) Uani 1 1 d . . .
P4 P -0.15254(7) 0.85796(6) 0.10015(4) 0.0329(3) Uani 1 1 d . . .
C1 C 0.4262(3) 0.7837(2) 0.25003(18) 0.0382(11) Uani 1 1 d . . .
H1A H 0.3914 0.8179 0.2673 0.046 Uiso 1 1 calc R . .
H1B H 0.4885 0.7932 0.2631 0.046 Uiso 1 1 calc R . .
C2 C 0.4096(3) 0.8040(2) 0.19514(19) 0.0443(12) Uani 1 1 d . . .
H2A H 0.4181 0.7590 0.1756 0.053 Uiso 1 1 calc R . .
H2B H 0.3483 0.8206 0.1856 0.053 Uiso 1 1 calc R . .
C3 C 0.4702(3) 0.8655(3) 0.1836(2) 0.0537(14) Uani 1 1 d . . .
H3A H 0.5311 0.8473 0.1913 0.064 Uiso 1 1 calc R . .
H3B H 0.4645 0.9089 0.2051 0.064 Uiso 1 1 calc R . .
C4 C 0.4521(4) 0.8919(3) 0.1293(3) 0.076(2) Uani 1 1 d . . .
H4A H 0.3931 0.9144 0.1227 0.092 Uiso 1 1 calc R . .
H4B H 0.4945 0.9318 0.1250 0.092 Uiso 1 1 calc R . .
C5 C 0.4575(3) 0.8316(3) 0.0915(2) 0.0665(17) Uani 1 1 d . . .
H5A H 0.4492 0.8552 0.0586 0.080 Uiso 1 1 calc R . .
H5B H 0.4087 0.7962 0.0920 0.080 Uiso 1 1 calc R . .
C6 C 0.5420(3) 0.7879(3) 0.0986(2) 0.0588(15) Uani 1 1 d . . .
H6A H 0.5912 0.8239 0.1035 0.071 Uiso 1 1 calc R . .
H6B H 0.5457 0.7581 0.1291 0.071 Uiso 1 1 calc R . .
C7 C 0.5539(4) 0.7358(4) 0.0572(2) 0.0755(19) Uani 1 1 d . . .
H7A H 0.5606 0.7664 0.0282 0.091 Uiso 1 1 calc R . .
H7B H 0.6090 0.7077 0.0670 0.091 Uiso 1 1 calc R . .
C8 C 0.4843(4) 0.6825(3) 0.0428(2) 0.0674(16) Uani 1 1 d . . .
H8A H 0.5007 0.6502 0.0167 0.081 Uiso 1 1 calc R . .
H8B H 0.4313 0.7105 0.0283 0.081 Uiso 1 1 calc R . .
C9 C 0.4617(3) 0.6330(3) 0.08311(18) 0.0461(12) Uani 1 1 d . . .
H9A H 0.4115 0.6012 0.0693 0.055 Uiso 1 1 calc R . .
H9B H 0.4430 0.6651 0.1087 0.055 Uiso 1 1 calc R . .
C10 C 0.5362(3) 0.5825(3) 0.10729(16) 0.0400(10) Uani 1 1 d . . .
H10A H 0.5878 0.6139 0.1192 0.048 Uiso 1 1 calc R . .
H10B H 0.5521 0.5478 0.0822 0.048 Uiso 1 1 calc R . .
C21 C 0.2849(3) 0.6836(2) 0.26869(16) 0.0307(9) Uani 1 1 d . . .
C22 C 0.2241(3) 0.7173(3) 0.23375(19) 0.0527(14) Uani 1 1 d . . .
H22A H 0.2431 0.7458 0.2084 0.063 Uiso 1 1 calc R . .
C23 C 0.1359(3) 0.7107(3) 0.2346(2) 0.0652(17) Uani 1 1 d . . .
H23A H 0.0952 0.7358 0.2106 0.078 Uiso 1 1 calc R . .
C24 C 0.1068(3) 0.6684(3) 0.2699(2) 0.0542(13) Uani 1 1 d . . .
H24A H 0.0461 0.6635 0.2703 0.065 Uiso 1 1 calc R . .
C25 C 0.1658(3) 0.6332(3) 0.3045(2) 0.0576(14) Uani 1 1 d . . .
H25A H 0.1459 0.6031 0.3288 0.069 Uiso 1 1 calc R . .
C26 C 0.2550(3) 0.6410(3) 0.30435(19) 0.0517(13) Uani 1 1 d . . .
H26A H 0.2956 0.6168 0.3289 0.062 Uiso 1 1 calc R . .
C31 C 0.4545(3) 0.6780(2) 0.32861(15) 0.0308(9) Uani 1 1 d . . .
C32 C 0.4360(3) 0.7268(2) 0.36522(18) 0.0437(11) Uani 1 1 d . . .
H32A H 0.3921 0.7638 0.3574 0.052 Uiso 1 1 calc R . .
C33 C 0.4807(3) 0.7216(3) 0.41237(18) 0.0501(12) Uani 1 1 d . . .
H33A H 0.4675 0.7552 0.4368 0.060 Uiso 1 1 calc R . .
C34 C 0.5445(3) 0.6683(3) 0.42444(19) 0.0488(12) Uani 1 1 d . . .
H34A H 0.5762 0.6657 0.4569 0.059 Uiso 1 1 calc R . .
C35 C 0.5623(3) 0.6187(3) 0.38931(17) 0.0432(11) Uani 1 1 d . . .
H35A H 0.6054 0.5811 0.3978 0.052 Uiso 1 1 calc R . .
C36 C 0.5181(3) 0.6233(2) 0.34202(17) 0.0362(10) Uani 1 1 d . . .
H36A H 0.5310 0.5887 0.3181 0.043 Uiso 1 1 calc R . .
C41 C 0.3345(2) 0.5527(2) 0.20034(15) 0.0299(9) Uani 1 1 d . . .
C42 C 0.3111(3) 0.4983(2) 0.23105(16) 0.0335(10) Uani 1 1 d . . .
C43 C 0.2313(3) 0.4622(2) 0.22256(19) 0.0427(12) Uani 1 1 d . . .
C44 C 0.1708(3) 0.4804(3) 0.18258(19) 0.0454(12) Uani 1 1 d . . .
C45 C 0.1900(3) 0.5353(3) 0.15110(19) 0.0506(13) Uani 1 1 d . . .
C46 C 0.2705(3) 0.5696(3) 0.16036(18) 0.0425(11) Uani 1 1 d . . .
C51 C 0.4411(2) 0.4498(2) 0.13254(16) 0.0320(9) Uani 1 1 d . . .
C52 C 0.4108(3) 0.4402(3) 0.08298(19) 0.0473(12) Uani 1 1 d . . .
H52A H 0.4262 0.4752 0.0599 0.057 Uiso 1 1 calc R . .
C53 C 0.3585(3) 0.3800(3) 0.0668(2) 0.0532(13) Uani 1 1 d . . .
H53A H 0.3373 0.3742 0.0327 0.064 Uiso 1 1 calc R . .
C54 C 0.3369(3) 0.3290(3) 0.0991(2) 0.0517(13) Uani 1 1 d . . .
H54A H 0.3012 0.2875 0.0874 0.062 Uiso 1 1 calc R . .
C55 C 0.3662(3) 0.3368(2) 0.1488(2) 0.0465(12) Uani 1 1 d . . .
H55A H 0.3508 0.3009 0.1713 0.056 Uiso 1 1 calc R . .
C56 C 0.4183(3) 0.3974(2) 0.16575(18) 0.0377(11) Uani 1 1 d . . .
H56A H 0.4385 0.4033 0.1999 0.045 Uiso 1 1 calc R . .
C61 C 0.6108(3) 0.4799(2) 0.18339(17) 0.0343(10) Uani 1 1 d . . .
C62 C 0.6497(3) 0.4892(2) 0.23219(18) 0.0419(11) Uani 1 1 d . . .
H62A H 0.6231 0.5206 0.2533 0.050 Uiso 1 1 calc R . .
C63 C 0.7277(3) 0.4525(3) 0.2502(2) 0.0614(16) Uani 1 1 d . . .
H63A H 0.7545 0.4590 0.2834 0.074 Uiso 1 1 calc R . .
C64 C 0.7660(3) 0.4065(3) 0.2192(3) 0.0687(19) Uani 1 1 d . . .
H64A H 0.8190 0.3814 0.2315 0.082 Uiso 1 1 calc R . .
C65 C 0.7278(3) 0.3970(3) 0.1710(3) 0.0598(16) Uani 1 1 d . . .
H65A H 0.7547 0.3658 0.1500 0.072 Uiso 1 1 calc R . .
C66 C 0.6497(3) 0.4332(2) 0.15307(19) 0.0428(11) Uani 1 1 d . . .
H66A H 0.6228 0.4258 0.1199 0.051 Uiso 1 1 calc R . .
C70 C -0.1877(3) 0.7863(3) 0.14032(18) 0.0457(12) Uani 1 1 d . . .
H70A H -0.2021 0.8107 0.1702 0.055 Uiso 1 1 calc R . .
H70B H -0.2413 0.7620 0.1230 0.055 Uiso 1 1 calc R . .
C71 C -0.1183(4) 0.7266(3) 0.15552(19) 0.0528(13) Uani 1 1 d . . .
H71A H -0.1010 0.7054 0.1254 0.063 Uiso 1 1 calc R . .
H71B H -0.0662 0.7512 0.1743 0.063 Uiso 1 1 calc R . .
C72 C -0.1443(5) 0.6627(3) 0.1861(2) 0.0749(18) Uani 1 1 d . . .
H72A H -0.0922 0.6313 0.1967 0.090 Uiso 1 1 calc R . .
H72B H -0.1620 0.6840 0.2161 0.090 Uiso 1 1 calc R . .
C73 C -0.2126(4) 0.6156(4) 0.1631(3) 0.081(2) Uani 1 1 d . . .
H73A H -0.2668 0.6457 0.1565 0.097 Uiso 1 1 calc R . .
H73B H -0.2220 0.5759 0.1867 0.097 Uiso 1 1 calc R . .
C74 C -0.1985(4) 0.5780(3) 0.1146(2) 0.0694(17) Uani 1 1 d . . .
H74A H -0.2485 0.5444 0.1034 0.083 Uiso 1 1 calc R . .
H74B H -0.1986 0.6173 0.0893 0.083 Uiso 1 1 calc R . .
C75 C -0.1173(4) 0.5343(3) 0.1176(2) 0.0703(18) Uani 1 1 d . . .
H75A H -0.1120 0.5009 0.1466 0.084 Uiso 1 1 calc R . .
H75B H -0.0671 0.5692 0.1228 0.084 Uiso 1 1 calc R . .
C76 C -0.1124(4) 0.4872(3) 0.0722(2) 0.0667(17) Uani 1 1 d . . .
H76A H -0.1553 0.4461 0.0709 0.080 Uiso 1 1 calc R . .
H76B H -0.0537 0.4642 0.0759 0.080 Uiso 1 1 calc R . .
C77 C -0.1292(4) 0.5289(3) 0.0233(2) 0.0575(14) Uani 1 1 d . . .
H77A H -0.1221 0.4935 -0.0034 0.069 Uiso 1 1 calc R . .
H77B H -0.1903 0.5467 0.0173 0.069 Uiso 1 1 calc R . .
C79 C -0.0689(3) 0.5954(2) 0.02084(19) 0.0459(12) Uani 1 1 d . . .
H79A H -0.0751 0.6308 0.0477 0.055 Uiso 1 1 calc R . .
H79B H -0.0077 0.5779 0.0258 0.055 Uiso 1 1 calc R . .
C80 C -0.0894(3) 0.6358(2) -0.02820(17) 0.0421(11) Uani 1 1 d . . .
H80A H -0.1530 0.6325 -0.0399 0.050 Uiso 1 1 calc R . .
H80B H -0.0601 0.6087 -0.0522 0.050 Uiso 1 1 calc R . .
C81 C 0.0162(3) 0.8504(2) 0.05045(16) 0.0325(9) Uani 1 1 d . . .
C82 C 0.0446(3) 0.9025(2) 0.01976(17) 0.0412(11) Uani 1 1 d . . .
C83 C 0.1217(3) 0.9415(3) 0.0310(2) 0.0548(13) Uani 1 1 d . . .
C84 C 0.1759(3) 0.9284(3) 0.0746(2) 0.0563(14) Uani 1 1 d . . .
C85 C 0.1533(3) 0.8757(3) 0.10576(18) 0.0465(12) Uani 1 1 d . . .
C86 C 0.0752(3) 0.8375(2) 0.09319(16) 0.0367(10) Uani 1 1 d . . .
C91 C 0.0588(3) 0.7344(3) -0.03097(17) 0.0411(11) Uani 1 1 d . . .
C92 C 0.0936(3) 0.7669(4) -0.0682(2) 0.0708(17) Uani 1 1 d . . .
H92A H 0.0556 0.7874 -0.0954 0.085 Uiso 1 1 calc R . .
C93 C 0.1825(4) 0.7708(5) -0.0671(3) 0.115(3) Uani 1 1 d . . .
H93A H 0.2053 0.7953 -0.0928 0.138 Uiso 1 1 calc R . .
C94 C 0.2380(4) 0.7391(5) -0.0289(3) 0.111(3) Uani 1 1 d . . .
H94A H 0.2992 0.7403 -0.0284 0.133 Uiso 1 1 calc R . .
C95 C 0.2048(3) 0.7062(4) 0.0081(2) 0.078(2) Uani 1 1 d . . .
H95A H 0.2432 0.6840 0.0346 0.094 Uiso 1 1 calc R . .
C96 C 0.1161(3) 0.7044(3) 0.0079(2) 0.0525(13) Uani 1 1 d . . .
H96A H 0.0941 0.6823 0.0347 0.063 Uiso 1 1 calc R . .
C101 C -0.1113(3) 0.7670(2) -0.08838(16) 0.0357(10) Uani 1 1 d . . .
C102 C -0.1058(3) 0.7275(3) -0.13108(19) 0.0515(13) Uani 1 1 d . . .
H10C H -0.0705 0.6839 -0.1295 0.062 Uiso 1 1 calc R . .
C103 C -0.1508(4) 0.7505(3) -0.1755(2) 0.0591(14) Uani 1 1 d . . .
H10D H -0.1457 0.7232 -0.2045 0.071 Uiso 1 1 calc R . .
C104 C -0.2030(3) 0.8128(3) -0.17842(19) 0.0539(14) Uani 1 1 d . . .
H10E H -0.2350 0.8279 -0.2092 0.065 Uiso 1 1 calc R . .
C105 C -0.2092(3) 0.8537(3) -0.13640(19) 0.0476(12) Uani 1 1 d . . .
H10F H -0.2446 0.8973 -0.1385 0.057 Uiso 1 1 calc R . .
C106 C -0.1638(3) 0.8310(3) -0.09171(17) 0.0387(10) Uani 1 1 d . . .
H10G H -0.1681 0.8590 -0.0630 0.046 Uiso 1 1 calc R . .
C111 C -0.0790(3) 0.9209(2) 0.13967(16) 0.0330(10) Uani 1 1 d . . .
C112 C -0.0463(3) 0.9828(2) 0.11720(18) 0.0397(10) Uani 1 1 d . . .
H11A H -0.0648 0.9918 0.0832 0.048 Uiso 1 1 calc R . .
C113 C 0.0127(3) 1.0307(2) 0.14436(19) 0.0435(11) Uani 1 1 d . . .
H11B H 0.0347 1.0724 0.1289 0.052 Uiso 1 1 calc R . .
C114 C 0.0398(3) 1.0180(3) 0.19402(19) 0.0464(12) Uani 1 1 d . . .
H11C H 0.0815 1.0503 0.2125 0.056 Uiso 1 1 calc R . .
C115 C 0.0061(3) 0.9579(3) 0.21687(18) 0.0459(12) Uani 1 1 d . . .
H11D H 0.0230 0.9501 0.2512 0.055 Uiso 1 1 calc R . .
C116 C -0.0524(3) 0.9094(2) 0.18940(17) 0.0375(10) Uani 1 1 d . . .
H11E H -0.0744 0.8678 0.2049 0.045 Uiso 1 1 calc R . .
C121 C -0.2479(3) 0.9173(2) 0.08095(18) 0.0390(11) Uani 1 1 d . . .
C122 C -0.2842(3) 0.9256(2) 0.03199(18) 0.0396(11) Uani 1 1 d . . .
H12A H -0.2606 0.8985 0.0076 0.047 Uiso 1 1 calc R . .
C123 C -0.3546(3) 0.9728(3) 0.0180(2) 0.0496(13) Uani 1 1 d . . .
H12B H -0.3783 0.9782 -0.0158 0.060 Uiso 1 1 calc R . .
C124 C -0.3902(3) 1.0117(3) 0.0525(2) 0.0589(15) Uani 1 1 d . . .
H12C H -0.4383 1.0442 0.0428 0.071 Uiso 1 1 calc R . .
C125 C -0.3558(3) 1.0034(3) 0.1017(2) 0.0585(15) Uani 1 1 d . . .
H12D H -0.3810 1.0297 0.1258 0.070 Uiso 1 1 calc R . .
C126 C -0.2842(3) 0.9568(3) 0.1162(2) 0.0508(13) Uani 1 1 d . . .
H12E H -0.2602 0.9520 0.1500 0.061 Uiso 1 1 calc R . .
F42 F 0.36736(16) 0.47841(15) 0.27193(10) 0.0512(7) Uani 1 1 d . . .
F43 F 0.2140(2) 0.40779(16) 0.25403(13) 0.0688(9) Uani 1 1 d . . .
F44 F 0.09306(17) 0.44612(18) 0.17475(12) 0.0682(9) Uani 1 1 d . . .
F45 F 0.13112(19) 0.5536(2) 0.11194(13) 0.0855(11) Uani 1 1 d . . .
F46 F 0.28565(18) 0.62385(18) 0.12863(12) 0.0681(9) Uani 1 1 d . . .
F82 F -0.00479(18) 0.91789(17) -0.02392(11) 0.0616(8) Uani 1 1 d . . .
F83 F 0.1455(2) 0.9923(2) 0.00013(14) 0.0894(12) Uani 1 1 d . . .
F84 F 0.25044(19) 0.96781(19) 0.08651(14) 0.0834(11) Uani 1 1 d . . .
F85 F 0.20454(19) 0.86231(18) 0.14887(12) 0.0697(9) Uani 1 1 d . . .
F86 F 0.05630(18) 0.78628(15) 0.12613(10) 0.0555(7) Uani 1 1 d . . .

loop_
_atom_site_aniso_label
_atom_site_aniso_U_11
_atom_site_aniso_U_22
_atom_site_aniso_U_33
_atom_site_aniso_U_23
_atom_site_aniso_U_13
_atom_site_aniso_U_12
Pt1 0.02348(8) 0.02971(9) 0.02426(9) 0.00107(6) -0.00037(6) -0.00150(6)
Pt2 0.02642(9) 0.03418(10) 0.02469(10) -0.00303(7) 0.00171(7) -0.00430(6)
Cl1 0.0268(5) 0.0401(6) 0.0422(7) -0.0023(5) 0.0025(5) -0.0060(4)
Cl2 0.0309(5) 0.0446(6) 0.0388(6) -0.0141(5) 0.0054(5) -0.0104(5)
P1 0.0263(5) 0.0301(5) 0.0298(6) 0.0009(5) 0.0014(5) 0.0002(4)
P2 0.0255(5) 0.0359(6) 0.0268(6) -0.0014(5) 0.0003(4) -0.0019(4)
P3 0.0280(5) 0.0421(6) 0.0285(6) -0.0030(5) 0.0043(5) 0.0002(5)
P4 0.0308(5) 0.0400(6) 0.0278(6) -0.0080(5) 0.0044(5) -0.0075(5)
C1 0.032(2) 0.029(2) 0.054(3) 0.001(2) 0.009(2) -0.0012(18)
C2 0.031(2) 0.038(2) 0.065(4) 0.015(2) 0.011(2) -0.0010(19)
C3 0.043(3) 0.040(3) 0.082(4) 0.013(3) 0.021(3) -0.001(2)
C4 0.053(3) 0.057(4) 0.127(6) 0.051(4) 0.038(4) 0.011(3)
C5 0.057(3) 0.074(4) 0.071(4) 0.046(3) 0.018(3) 0.013(3)
C6 0.040(3) 0.065(3) 0.073(4) 0.027(3) 0.015(3) -0.001(2)
C7 0.057(4) 0.109(5) 0.065(4) 0.040(4) 0.021(3) 0.009(4)
C8 0.063(4) 0.091(4) 0.051(4) 0.028(3) 0.018(3) 0.015(3)
C9 0.045(3) 0.056(3) 0.036(3) 0.009(2) 0.000(2) 0.006(2)
C10 0.038(2) 0.053(3) 0.029(3) 0.004(2) 0.007(2) 0.000(2)
C21 0.028(2) 0.031(2) 0.032(3) -0.0018(19) 0.0028(18) 0.0009(17)
C22 0.034(2) 0.071(3) 0.050(3) 0.031(3) -0.002(2) -0.008(2)
C23 0.034(3) 0.087(4) 0.070(4) 0.041(3) -0.006(3) -0.001(3)
C24 0.025(2) 0.078(4) 0.058(4) 0.011(3) 0.003(2) -0.003(2)
C25 0.041(3) 0.081(4) 0.054(4) 0.022(3) 0.015(3) -0.007(3)
C26 0.032(2) 0.070(3) 0.053(3) 0.027(3) 0.004(2) 0.006(2)
C31 0.029(2) 0.036(2) 0.026(2) -0.0007(19) -0.0005(18) -0.0046(18)
C32 0.051(3) 0.039(2) 0.040(3) -0.005(2) 0.004(2) 0.006(2)
C33 0.069(3) 0.050(3) 0.029(3) -0.013(2) 0.003(2) -0.005(3)
C34 0.048(3) 0.058(3) 0.037(3) 0.001(3) -0.003(2) -0.010(2)
C35 0.041(3) 0.053(3) 0.034(3) 0.004(2) 0.000(2) 0.005(2)
C36 0.036(2) 0.042(2) 0.031(3) -0.001(2) 0.007(2) 0.0028(19)
C41 0.027(2) 0.033(2) 0.030(2) -0.0037(19) 0.0057(18) 0.0008(17)
C42 0.030(2) 0.035(2) 0.034(3) -0.002(2) 0.0027(19) -0.0006(18)
C43 0.041(3) 0.041(3) 0.051(3) -0.005(2) 0.022(2) -0.008(2)
C44 0.028(2) 0.057(3) 0.052(3) -0.019(3) 0.007(2) -0.013(2)
C45 0.031(2) 0.077(4) 0.039(3) -0.007(3) -0.007(2) -0.007(2)
C46 0.031(2) 0.054(3) 0.040(3) 0.007(2) -0.001(2) -0.004(2)
C51 0.023(2) 0.039(2) 0.033(3) -0.009(2) 0.0021(18) -0.0026(17)
C52 0.041(3) 0.056(3) 0.044(3) -0.005(2) 0.000(2) -0.004(2)
C53 0.048(3) 0.060(3) 0.045(3) -0.019(3) -0.010(2) -0.007(3)
C54 0.034(2) 0.055(3) 0.063(4) -0.020(3) -0.003(2) -0.009(2)
C55 0.035(2) 0.041(3) 0.066(4) -0.006(2) 0.014(2) -0.007(2)
C56 0.029(2) 0.038(2) 0.046(3) -0.009(2) 0.005(2) 0.0040(18)
C61 0.024(2) 0.032(2) 0.046(3) 0.007(2) 0.004(2) -0.0057(17)
C62 0.038(2) 0.037(2) 0.046(3) 0.012(2) -0.006(2) -0.006(2)
C63 0.044(3) 0.056(3) 0.074(4) 0.029(3) -0.019(3) -0.013(3)
C64 0.032(3) 0.049(3) 0.122(6) 0.027(4) 0.002(3) 0.003(2)
C65 0.036(3) 0.045(3) 0.101(5) 0.005(3) 0.018(3) -0.004(2)
C66 0.030(2) 0.042(3) 0.057(3) 0.005(2) 0.011(2) 0.001(2)
C70 0.049(3) 0.056(3) 0.034(3) -0.013(2) 0.013(2) -0.019(2)
C71 0.077(4) 0.040(3) 0.041(3) 0.001(2) 0.008(3) -0.010(3)
C72 0.114(5) 0.064(4) 0.055(4) 0.000(3) 0.040(4) -0.006(4)
C73 0.085(5) 0.087(4) 0.079(5) 0.008(4) 0.042(4) -0.021(4)
C74 0.059(3) 0.066(4) 0.087(5) 0.008(3) 0.022(3) -0.017(3)
C75 0.070(4) 0.062(3) 0.089(5) 0.037(3) 0.042(4) 0.016(3)
C76 0.071(4) 0.047(3) 0.088(5) 0.005(3) 0.032(4) 0.006(3)
C77 0.067(3) 0.041(3) 0.067(4) 0.000(3) 0.019(3) 0.004(2)
C79 0.045(3) 0.045(3) 0.049(3) -0.002(2) 0.012(2) 0.005(2)
C80 0.044(3) 0.042(2) 0.043(3) -0.010(2) 0.014(2) 0.002(2)
C81 0.029(2) 0.038(2) 0.029(2) 0.0000(19) -0.0018(18) -0.0021(18)
C82 0.032(2) 0.052(3) 0.035(3) 0.012(2) -0.007(2) -0.010(2)
C83 0.048(3) 0.064(3) 0.049(3) 0.012(3) -0.004(3) -0.021(3)
C84 0.038(3) 0.064(3) 0.059(4) 0.004(3) -0.015(3) -0.015(2)
C85 0.036(2) 0.055(3) 0.040(3) -0.004(2) -0.020(2) 0.003(2)
C86 0.037(2) 0.040(2) 0.031(3) 0.003(2) -0.001(2) 0.0012(19)
C91 0.032(2) 0.056(3) 0.037(3) -0.002(2) 0.009(2) 0.003(2)
C92 0.036(3) 0.118(5) 0.058(4) 0.025(4) 0.010(3) 0.008(3)
C93 0.043(3) 0.222(9) 0.084(6) 0.067(6) 0.021(4) -0.004(5)
C94 0.031(3) 0.218(9) 0.085(6) 0.058(6) 0.011(3) 0.014(4)
C95 0.038(3) 0.131(6) 0.061(4) 0.014(4) -0.005(3) 0.015(3)
C96 0.039(3) 0.075(4) 0.044(3) 0.011(3) 0.008(2) 0.007(2)
C101 0.029(2) 0.048(3) 0.029(3) -0.004(2) 0.0019(19) -0.0056(19)
C102 0.060(3) 0.059(3) 0.036(3) -0.008(3) 0.008(3) 0.000(3)
C103 0.063(3) 0.079(4) 0.035(3) -0.013(3) 0.007(3) -0.010(3)
C104 0.045(3) 0.080(4) 0.033(3) 0.007(3) -0.006(2) -0.019(3)
C105 0.037(3) 0.060(3) 0.044(3) 0.009(3) 0.001(2) -0.004(2)
C106 0.033(2) 0.051(3) 0.032(3) -0.002(2) 0.003(2) -0.005(2)
C111 0.028(2) 0.040(2) 0.030(2) -0.010(2) 0.0022(18) -0.0020(18)
C112 0.039(2) 0.041(2) 0.038(3) -0.006(2) 0.002(2) -0.007(2)
C113 0.037(2) 0.041(3) 0.052(3) -0.007(2) 0.008(2) -0.008(2)
C114 0.031(2) 0.052(3) 0.053(3) -0.019(3) -0.005(2) -0.005(2)
C115 0.039(3) 0.061(3) 0.032(3) -0.012(2) -0.009(2) 0.002(2)
C116 0.036(2) 0.041(2) 0.035(3) -0.002(2) 0.002(2) -0.0035(19)
C121 0.028(2) 0.044(2) 0.045(3) -0.015(2) 0.007(2) -0.0079(19)
C122 0.031(2) 0.043(2) 0.046(3) -0.010(2) 0.008(2) -0.007(2)
C123 0.037(3) 0.052(3) 0.055(3) -0.010(3) -0.004(2) -0.002(2)
C124 0.032(2) 0.061(3) 0.081(4) -0.029(3) 0.000(3) 0.005(2)
C125 0.037(3) 0.067(3) 0.072(4) -0.041(3) 0.009(3) -0.007(2)
C126 0.036(3) 0.066(3) 0.050(3) -0.027(3) 0.006(2) -0.005(2)
F42 0.0432(15) 0.0612(17) 0.0475(18) 0.0210(14) 0.0022(13) -0.0056(13)
F43 0.0645(19) 0.0685(19) 0.078(2) 0.0147(17) 0.0259(18) -0.0242(16)
F44 0.0367(15) 0.087(2) 0.082(2) -0.0221(18) 0.0109(15) -0.0312(15)
F45 0.0409(17) 0.140(3) 0.064(2) 0.017(2) -0.0237(16) -0.0205(19)
F46 0.0450(16) 0.093(2) 0.058(2) 0.0359(18) -0.0160(15) -0.0127(16)
F82 0.0485(16) 0.083(2) 0.0444(18) 0.0296(16) -0.0181(14) -0.0278(15)
F83 0.066(2) 0.109(3) 0.084(3) 0.047(2) -0.0133(19) -0.050(2)
F84 0.0418(17) 0.095(2) 0.101(3) 0.008(2) -0.0249(17) -0.0323(16)
F85 0.0573(18) 0.083(2) 0.055(2) 0.0073(17) -0.0335(15) -0.0015(16)
F86 0.0582(17) 0.0617(17) 0.0409(18) 0.0196(14) -0.0091(14) -0.0029(14)

loop_
_geom_bond_atom_site_label_1
_geom_bond_atom_site_label_2
_geom_bond_distance
_geom_bond_site_symmetry_2
_geom_bond_publ_flag
Pt1 C41 2.025(4) . ?
Pt1 P1 2.3054(11) . ?
Pt1 P2 2.3100(11) . ?
Pt1 Cl1 2.3742(10) . ?
Pt2 C81 2.005(4) . ?
Pt2 P3 2.3066(11) . ?
Pt2 P4 2.3235(11) . ?
Pt2 Cl2 2.3595(10) . ?
P1 C31 1.819(4) . ?
P1 C21 1.819(4) . ?
P1 C1 1.823(4) . ?
P2 C51 1.824(4) . ?
P2 C61 1.827(4) . ?
P2 C10 1.829(4) . ?
P3 C101 1.818(5) . ?
P3 C91 1.820(4) . ?
P3 C80 1.830(4) . ?
P4 C121 1.829(5) . ?
P4 C111 1.831(4) . ?
P4 C70 1.835(5) . ?
C1 C2 1.537(7) . ?
C2 C3 1.516(6) . ?
C3 C4 1.552(8) . ?
C4 C5 1.511(9) . ?
C5 C6 1.514(7) . ?
C6 C7 1.509(8) . ?
C7 C8 1.446(8) . ?
C8 C9 1.508(7) . ?
C9 C10 1.532(6) . ?
C21 C22 1.373(6) . ?
C21 C26 1.384(6) . ?
C22 C23 1.379(6) . ?
C23 C24 1.367(7) . ?
C24 C25 1.363(7) . ?
C25 C26 1.394(6) . ?
C31 C36 1.396(6) . ?
C31 C32 1.399(6) . ?
C32 C33 1.373(7) . ?
C33 C34 1.376(7) . ?
C34 C35 1.375(7) . ?
C35 C36 1.373(6) . ?
C41 C42 1.378(6) . ?
C41 C46 1.392(6) . ?
C42 F42 1.356(5) . ?
C42 C43 1.382(6) . ?
C43 F43 1.359(5) . ?
C43 C44 1.366(7) . ?
C44 F44 1.340(5) . ?
C44 C45 1.375(7) . ?
C45 F45 1.337(6) . ?
C45 C46 1.379(6) . ?
C46 F46 1.353(5) . ?
C51 C52 1.382(6) . ?
C51 C56 1.396(6) . ?
C52 C53 1.377(6) . ?
C53 C54 1.355(7) . ?
C54 C55 1.379(7) . ?
C55 C56 1.387(6) . ?
C61 C66 1.389(6) . ?
C61 C62 1.392(6) . ?
C62 C63 1.396(7) . ?
C63 C64 1.388(8) . ?
C64 C65 1.374(9) . ?
C65 C66 1.393(7) . ?
C70 C71 1.526(7) . ?
C71 C72 1.514(7) . ?
C72 C73 1.418(8) . ?
C73 C74 1.547(8) . ?
C74 C75 1.473(7) . ?
C75 C76 1.522(8) . ?
C76 C77 1.527(8) . ?
C77 C79 1.521(7) . ?
C79 C80 1.520(7) . ?
C81 C82 1.379(6) . ?
C81 C86 1.389(6) . ?
C82 F82 1.346(5) . ?
C82 C83 1.377(6) . ?
C83 F83 1.338(6) . ?
C83 C84 1.369(7) . ?
C84 F84 1.350(5) . ?
C84 C85 1.360(7) . ?
C85 F85 1.340(5) . ?
C85 C86 1.386(6) . ?
C86 F86 1.355(5) . ?
C91 C92 1.366(7) . ?
C91 C96 1.384(7) . ?
C92 C93 1.379(7) . ?
C93 C94 1.369(9) . ?
C94 C95 1.352(9) . ?
C95 C96 1.378(7) . ?
C101 C102 1.389(6) . ?
C101 C106 1.399(6) . ?
C102 C103 1.371(7) . ?
C103 C104 1.372(7) . ?
C104 C105 1.388(7) . ?
C105 C106 1.377(6) . ?
C111 C116 1.382(6) . ?
C111 C112 1.403(6) . ?
C112 C113 1.382(6) . ?
C113 C114 1.385(7) . ?
C114 C115 1.390(7) . ?
C115 C116 1.387(6) . ?
C121 C122 1.384(6) . ?
C121 C126 1.394(6) . ?
C122 C123 1.385(6) . ?
C123 C124 1.367(7) . ?
C124 C125 1.381(8) . ?
C125 C126 1.395(7) . ?
